data_1536589
loop_
_publ_author_name
'Pietikainen, J.'
'Maaninen, A.'
'Valkonen, J.'
'Laitinen, R.S.'
'Oilunkaniemi, R.'

_publ_section_title
;
 Halogenation of tellurium by S O2 Cl2. Formation and crystal structures
 of (H3 O) (Te3 Cl13) * 0.5(S O2), ((C4 H8 O)2 H) (Te Cl5) * (C4 H8 O),
 ((Me2 S O)2 H)2 (Te Cl6) and (Ni (N C C H3)6) (Te2 Cl10)
;
_journal_name_full Polyhedron
_journal_page_first 1089
_journal_page_last 1095
_journal_volume 21
_journal_year 2002
_chemical_formula_sum 'Cl13 H3 O2 S0.5 Te3'
_chemical_name_systematic '((H3 O) (Te3 Cl13)) (S O2)0.5'
_space_group_IT_number 160
_symmetry_space_group_name_Hall 'R 3 -2"'
_symmetry_space_group_name_H-M 'R 3 m :H'
_cell_angle_alpha 90
_cell_angle_beta 90
_cell_angle_gamma 120
_cell_formula_units_Z 3
_cell_length_a 11.1455
_cell_length_b 11.1455
_cell_length_c 17.552
_cell_volume 1888.236
_citation_journal_id_ASTM PLYHDE
_cod_data_source_file Pietikainen_PLYHDE_2002_417.cif
_cod_data_source_block H3Cl13O2S0.5Te3
_cod_original_formula_sum 'H3 Cl13 O2 S0.5 Te3'
_cod_database_code 1536589

loop_
_symmetry_equiv_pos_as_xyz
x,y,z
-y,x-y,z
-x+y,-x,z
-y,-x,z
x,x-y,z
-x+y,y,z
x+2/3,y+1/3,z+1/3
-y+2/3,x-y+1/3,z+1/3
-x+y+2/3,-x+1/3,z+1/3
-y+2/3,-x+1/3,z+1/3
x+2/3,x-y+1/3,z+1/3
-x+y+2/3,y+1/3,z+1/3
x+1/3,y+2/3,z+2/3
-y+1/3,x-y+2/3,z+2/3
-x+y+1/3,-x+2/3,z+2/3
-y+1/3,-x+2/3,z+2/3
x+1/3,x-y+2/3,z+2/3
-x+y+1/3,y+2/3,z+2/3

loop_
_atom_site_label
_atom_site_type_symbol
_atom_site_fract_x
_atom_site_fract_y
_atom_site_fract_z
_atom_site_occupancy
_atom_site_U_iso_or_equiv
O2 O-2 0.436 0.718 0.033 0.333 0.0
Cl4 Cl-1 0.6667 0.3333 0.2298 1 0.0
O1 O-2 0.6667 0.3333 -0.099 1 0.0
Cl1 Cl-1 0.3219 0.3121 0.21219 1 0.0
Cl3 Cl-1 0.54905 0.0981 0.0461 1 0.0
S1 S+4 0.3823 0.7646 0.1096 0.167 0.0
Te1 Te+4 0.41512 0.20756 0.135182 1 0.0
H1 H+1 0.623 0.246 -0.08 1 0.0
Cl2 Cl-1 0.228 0.114 0.0514 1 0.0
